data_9005399
loop_
_publ_author_name
'Lucchesi, S.'
'Russo, U.'
'Della Giusta, A.'

_publ_section_title
;
 Cation distribution in natural Zn-spinels: franklinite
 Sample: FRK7
;
_journal_name_full 'European Journal of Mineralogy'
_journal_page_first 501
_journal_page_last 511
_journal_volume 11
_journal_year 1999
_chemical_formula_sum 'Al0.141 Fe1.772 Mg0.037 Mn0.326 O4 Ti0.026 Zn0.698'
_chemical_name_mineral Franklinite
_space_group_IT_number 227
_symmetry_space_group_name_Hall '-F 4vw 2vw 3'
_symmetry_space_group_name_H-M 'F d -3 m :2'
_cell_angle_alpha 90
_cell_angle_beta 90
_cell_angle_gamma 90
_cell_length_a 8.4428
_cell_length_b 8.4428
_cell_length_c 8.4428
_cell_formula_units_Z 8
_cell_volume 601.810
_database_code_amcsd 0006784
_exptl_crystal_density_diffrn 5.131
_cod_original_sg_symbol_H-M 'F d 3 m'
_cod_original_formula_sum 'Zn.698 Mn.326 Mg.037 Al.141 Fe1.772 Ti.026 O4'
_cod_database_code 9005399

loop_
_space_group_symop_operation_xyz
x,y,z
x,1/2+y,1/2+z
1/2+x,y,1/2+z
1/2+x,1/2+y,z
3/4+z,1/2-x,1/4+y
3/4+z,-x,3/4+y
1/4+z,1/2-x,3/4+y
1/4+z,-x,1/4+y
3/4-y,1/2+z,1/4-x
3/4-y,+z,3/4-x
1/4-y,1/2+z,3/4-x
1/4-y,+z,1/4-x
3/4+x,1/2-y,1/4+z
3/4+x,-y,3/4+z
1/4+x,1/2-y,3/4+z
1/4+x,-y,1/4+z
3/4-z,1/2+x,1/4-y
3/4-z,+x,3/4-y
1/4-z,1/2+x,3/4-y
1/4-z,+x,1/4-y
3/4+y,1/2-z,1/4+x
3/4+y,-z,3/4+x
1/4+y,1/2-z,3/4+x
1/4+y,-z,1/4+x
3/4-x,1/2+y,1/4-z
3/4-x,+y,3/4-z
1/4-x,1/2+y,3/4-z
1/4-x,+y,1/4-z
1/2+x,3/4-z,1/4-y
1/2+x,1/4-z,3/4-y
+x,3/4-z,3/4-y
+x,1/4-z,1/4-y
1/2-z,3/4+y,1/4+x
1/2-z,1/4+y,3/4+x
-z,3/4+y,3/4+x
-z,1/4+y,1/4+x
1/2+y,3/4-x,1/4-z
1/2+y,1/4-x,3/4-z
+y,3/4-x,3/4-z
+y,1/4-x,1/4-z
1/2-x,3/4+z,1/4+y
1/2-x,1/4+z,3/4+y
-x,3/4+z,3/4+y
-x,1/4+z,1/4+y
1/2+z,3/4-y,1/4-x
1/2+z,1/4-y,3/4-x
+z,3/4-y,3/4-x
+z,1/4-y,1/4-x
1/2-y,3/4+x,1/4+z
1/2-y,1/4+x,3/4+z
-y,3/4+x,3/4+z
-y,1/4+x,1/4+z
x,1/2+z,1/2+y
x,+z,+y
1/2+x,1/2+z,+y
1/2+x,+z,1/2+y
-z,1/2-y,1/2-x
-z,-y,-x
1/2-z,1/2-y,-x
1/2-z,-y,1/2-x
y,1/2+x,1/2+z
y,+x,+z
1/2+y,1/2+x,+z
1/2+y,+x,1/2+z
-x,1/2-z,1/2-y
-x,-z,-y
1/2-x,1/2-z,-y
1/2-x,-z,1/2-y
z,1/2+y,1/2+x
z,+y,+x
1/2+z,1/2+y,+x
1/2+z,+y,1/2+x
-y,1/2-x,1/2-z
-y,-x,-z
1/2-y,1/2-x,-z
1/2-y,-x,1/2-z
3/4+z,1/4+x,1/2-y
3/4+z,3/4+x,-y
1/4+z,1/4+x,-y
1/4+z,3/4+x,1/2-y
3/4-y,1/4-z,1/2+x
3/4-y,3/4-z,+x
1/4-y,1/4-z,+x
1/4-y,3/4-z,1/2+x
3/4+x,1/4+y,1/2-z
3/4+x,3/4+y,-z
1/4+x,1/4+y,-z
1/4+x,3/4+y,1/2-z
3/4-z,1/4-x,1/2+y
3/4-z,3/4-x,+y
1/4-z,1/4-x,+y
1/4-z,3/4-x,1/2+y
3/4+y,1/4+z,1/2-x
3/4+y,3/4+z,-x
1/4+y,1/4+z,-x
1/4+y,3/4+z,1/2-x
3/4-x,1/4-y,1/2+z
3/4-x,3/4-y,+z
1/4-x,1/4-y,+z
1/4-x,3/4-y,1/2+z
-z,3/4+x,3/4+y
-z,1/4+x,1/4+y
1/2-z,3/4+x,1/4+y
1/2-z,1/4+x,3/4+y
y,3/4-z,3/4-x
y,1/4-z,1/4-x
1/2+y,3/4-z,1/4-x
1/2+y,1/4-z,3/4-x
-x,3/4+y,3/4+z
-x,1/4+y,1/4+z
1/2-x,3/4+y,1/4+z
1/2-x,1/4+y,3/4+z
z,3/4-x,3/4-y
z,1/4-x,1/4-y
1/2+z,3/4-x,1/4-y
1/2+z,1/4-x,3/4-y
-y,3/4+z,3/4+x
-y,1/4+z,1/4+x
1/2-y,3/4+z,1/4+x
1/2-y,1/4+z,3/4+x
x,3/4-y,3/4-z
x,1/4-y,1/4-z
1/2+x,3/4-y,1/4-z
1/2+x,1/4-y,3/4-z
1/4-x,1/2+z,3/4-y
1/4-x,+z,1/4-y
3/4-x,1/2+z,1/4-y
3/4-x,+z,3/4-y
1/4+z,1/2-y,3/4+x
1/4+z,-y,1/4+x
3/4+z,1/2-y,1/4+x
3/4+z,-y,3/4+x
1/4-y,1/2+x,3/4-z
1/4-y,+x,1/4-z
3/4-y,1/2+x,1/4-z
3/4-y,+x,3/4-z
1/4+x,1/2-z,3/4+y
1/4+x,-z,1/4+y
3/4+x,1/2-z,1/4+y
3/4+x,-z,3/4+y
1/4-z,1/2+y,3/4-x
1/4-z,+y,1/4-x
3/4-z,1/2+y,1/4-x
3/4-z,+y,3/4-x
1/4+y,1/2-x,3/4+z
1/4+y,-x,1/4+z
3/4+y,1/2-x,1/4+z
3/4+y,-x,3/4+z
3/4-x,3/4-z,y
3/4-x,1/4-z,1/2+y
1/4-x,3/4-z,1/2+y
1/4-x,1/4-z,y
3/4+z,3/4+y,-x
3/4+z,1/4+y,1/2-x
1/4+z,3/4+y,1/2-x
1/4+z,1/4+y,-x
3/4-y,3/4-x,z
3/4-y,1/4-x,1/2+z
1/4-y,3/4-x,1/2+z
1/4-y,1/4-x,z
3/4+x,3/4+z,-y
3/4+x,1/4+z,1/2-y
1/4+x,3/4+z,1/2-y
1/4+x,1/4+z,-y
3/4-z,3/4-y,x
3/4-z,1/4-y,1/2+x
1/4-z,3/4-y,1/2+x
1/4-z,1/4-y,x
3/4+y,3/4+x,-z
3/4+y,1/4+x,1/2-z
1/4+y,3/4+x,1/2-z
1/4+y,1/4+x,-z
-z,-x,-y
-z,1/2-x,1/2-y
1/2-z,-x,1/2-y
1/2-z,1/2-x,-y
y,z,x
y,1/2+z,1/2+x
1/2+y,z,1/2+x
1/2+y,1/2+z,x
-x,-y,-z
-x,1/2-y,1/2-z
1/2-x,-y,1/2-z
1/2-x,1/2-y,-z
z,x,y
z,1/2+x,1/2+y
1/2+z,x,1/2+y
1/2+z,1/2+x,y
-y,-z,-x
-y,1/2-z,1/2-x
1/2-y,-z,1/2-x
1/2-y,1/2-z,-x

loop_
_atom_site_label
_atom_site_fract_x
_atom_site_fract_y
_atom_site_fract_z
_atom_site_occupancy
_atom_site_U_iso_or_equiv
ZnT 0.12500 0.12500 0.12500 0.65900 0.00710
MnT 0.12500 0.12500 0.12500 0.26500 0.00710
MgT 0.12500 0.12500 0.12500 0.00600 0.00710
AlT 0.12500 0.12500 0.12500 0.01900 0.00710
FeT 0.12500 0.12500 0.12500 0.05100 0.00710
ZnM 0.50000 0.50000 0.50000 0.01950 0.00690
MnM 0.50000 0.50000 0.50000 0.03050 0.00690
MgM 0.50000 0.50000 0.50000 0.01550 0.00690
AlM 0.50000 0.50000 0.50000 0.06100 0.00690
FeM 0.50000 0.50000 0.50000 0.86050 0.00690
TiM 0.50000 0.50000 0.50000 0.01300 0.00690
O 0.26160 0.26160 0.26160 1.00000 0.00800

loop_
_cod_related_entry_id
_cod_related_entry_database
_cod_related_entry_code
1 AMCSD 0006784
